data_4084070
loop_
_publ_author_name
'Bigler, Raphael'
'Otth, Elisabeth'
'Mezzetti, Antonio'

_publ_section_title
;
 Chiral Macrocyclic N2P2Ligands and Iron(II): A Marriage of Interest
;
_journal_issue 15
_journal_name_full Organometallics
_journal_page_first 4086
_journal_paper_doi 10.1021/om5005989
_journal_volume 33
_journal_year 2014
_chemical_absolute_configuration rmad
_chemical_formula_moiety 'C23 H29 B N O2 P'
_chemical_formula_sum 'C23 H29 B N O2 P'
_chemical_formula_weight 393.25
_chemical_name_common 'compound 4'
_chemical_name_systematic
; 
 ? 
;
_space_group_IT_number 4
_symmetry_cell_setting monoclinic
_symmetry_Int_Tables_number 4
_symmetry_space_group_name_Hall 'P 2yb'
_symmetry_space_group_name_H-M 'P 1 21 1'
_atom_sites_solution_hydrogens geom
_atom_sites_solution_primary direct
_atom_sites_solution_secondary difmap
_audit_creation_method SHELXL-97
_cell_angle_alpha 90.00
_cell_angle_beta 116.876(4)
_cell_angle_gamma 90.00
_cell_formula_units_Z 2
_cell_length_a 9.087(3)
_cell_length_b 13.838(4)
_cell_length_c 9.412(3)
_cell_measurement_reflns_used 3307
_cell_measurement_temperature 100(2)
_cell_measurement_theta_max 27.71
_cell_measurement_theta_min 2.43
_cell_volume 1055.7(6)
_computing_cell_refinement 'Bruker SAINT'
_computing_data_collection 'Bruker APEX2'
_computing_data_reduction 'Bruker SAINT'
_computing_molecular_graphics 'Bruker SHELXTL'
_computing_publication_material 'Bruker SHELXTL'
_computing_structure_refinement 'SHELXL-97 (Sheldrick, 2008)'
_computing_structure_solution 'SHELXS-97 (Sheldrick, 2008)'
_diffrn_ambient_temperature 100(2)
_diffrn_measured_fraction_theta_full 0.998
_diffrn_measured_fraction_theta_max 0.998
_diffrn_measurement_device_type 'Bruker APEX-II CCD'
_diffrn_measurement_method 'phi and omega scans'
_diffrn_radiation_monochromator graphite
_diffrn_radiation_source 'sealed tube'
_diffrn_radiation_type MoK\a
_diffrn_radiation_wavelength 0.71073
_diffrn_reflns_av_R_equivalents 0.1040
_diffrn_reflns_av_sigmaI/netI 0.1006
_diffrn_reflns_limit_h_max 11
_diffrn_reflns_limit_h_min -11
_diffrn_reflns_limit_k_max 18
_diffrn_reflns_limit_k_min -18
_diffrn_reflns_limit_l_max 12
_diffrn_reflns_limit_l_min -12
_diffrn_reflns_number 13740
_diffrn_reflns_theta_full 27.90
_diffrn_reflns_theta_max 27.90
_diffrn_reflns_theta_min 2.43
_exptl_absorpt_coefficient_mu 0.148
_exptl_absorpt_correction_T_max 0.9876
_exptl_absorpt_correction_T_min 0.9280
_exptl_absorpt_correction_type empirical
_exptl_absorpt_process_details SADABS-2004/1
_exptl_crystal_colour colourless
_exptl_crystal_density_diffrn 1.237
_exptl_crystal_density_method 'not measured'
_exptl_crystal_description plate
_exptl_crystal_F_000 420
_exptl_crystal_size_max 0.51
_exptl_crystal_size_mid 0.19
_exptl_crystal_size_min 0.08
_refine_diff_density_max 0.346
_refine_diff_density_min -0.385
_refine_diff_density_rms 0.056
_refine_ls_abs_structure_details 'Flack H D (1983), Acta Cryst. A39, 876-881'
_refine_ls_abs_structure_Flack -0.13(10)
_refine_ls_extinction_method none
_refine_ls_goodness_of_fit_ref 0.969
_refine_ls_hydrogen_treatment constr
_refine_ls_matrix_type full
_refine_ls_number_parameters 261
_refine_ls_number_reflns 5037
_refine_ls_number_restraints 1
_refine_ls_restrained_S_all 0.969
_refine_ls_R_factor_all 0.0736
_refine_ls_R_factor_gt 0.0538
_refine_ls_shift/su_max 0.001
_refine_ls_shift/su_mean 0.000
_refine_ls_structure_factor_coef Fsqd
_refine_ls_weighting_details 'calc w=1/[\s^2^(Fo^2^)+(0.0574P)^2^+0.0000P] where P=(Fo^2^+2Fc^2^)/3'
_refine_ls_weighting_scheme calc
_refine_ls_wR_factor_gt 0.1130
_refine_ls_wR_factor_ref 0.1211
_reflns_number_gt 3934
_reflns_number_total 5037
_reflns_threshold_expression >2sigma(I)
_cod_data_source_file om5005989_si_002.cif
_cod_data_source_block compound_4
_cod_depositor_comments
;
The following automatic conversions were performed:

'_symmetry_cell_setting' value 'Monoclinic' changed to 'monoclinic'
according to
/usr/data/users/saulius/crontab/automatic-downloads/rss-feeds/ACS/lib/dictionaries/cif_core.dic
dictionary named 'cif_core.dic' version 2.4.2 from 2011-04-26.

Automatic conversion script
Id: cif_fix_values 2281 2013-09-26 08:29:07Z andrius 

 Adding full bibliography for 4084068--4084074.cif.
;
_cod_original_cell_volume 1055.7(5)
_cod_original_sg_symbol_H-M 'P 2(1)'
_cod_database_code 4084070

loop_
_symmetry_equiv_pos_as_xyz
'x, y, z'
'-x, y+1/2, -z'

loop_
_atom_site_label
_atom_site_type_symbol
_atom_site_fract_x
_atom_site_fract_y
_atom_site_fract_z
_atom_site_U_iso_or_equiv
_atom_site_adp_type
_atom_site_occupancy
_atom_site_symmetry_multiplicity
_atom_site_calc_flag
_atom_site_refinement_flags
P1 P 0.54816(7) 1.02031(5) 0.40037(8) 0.01608(15) Uani 1 1 d .
O1 O 0.2588(3) 1.20776(15) 0.1533(2) 0.0296(5) Uani 1 1 d .
H1 H 0.3526 1.1958 0.1607 0.044 Uiso 1 1 calc R
O2 O 0.9600(3) 1.16398(14) 0.8901(3) 0.0306(5) Uani 1 1 d .
H2 H 1.0493 1.1579 0.9736 0.046 Uiso 1 1 calc R
N1 N 0.6400(2) 1.01001(16) 0.5981(2) 0.0166(4) Uani 1 1 d .
C1 C 0.3260(3) 1.00236(19) 0.3306(3) 0.0189(6) Uani 1 1 d .
C2 C 0.2136(3) 1.07775(19) 0.3018(3) 0.0200(6) Uani 1 1 d .
C3 C 0.0482(3) 1.0562(2) 0.2627(3) 0.0234(6) Uani 1 1 d .
H3 H -0.0277 1.1076 0.2439 0.028 Uiso 1 1 calc R
C4 C -0.0055(3) 0.9624(2) 0.2511(3) 0.0243(7) Uani 1 1 d .
H4 H -0.1174 0.9493 0.2252 0.029 Uiso 1 1 calc R
C5 C 0.1038(4) 0.8870(2) 0.2771(3) 0.0240(6) Uani 1 1 d .
H5 H 0.0669 0.8220 0.2684 0.029 Uiso 1 1 calc R
C6 C 0.2672(3) 0.9065(2) 0.3161(3) 0.0207(6) Uani 1 1 d .
H6 H 0.3414 0.8543 0.3334 0.025 Uiso 1 1 calc R
C7 C 0.2557(4) 1.1828(2) 0.2993(4) 0.0255(6) Uani 1 1 d .
H7A H 0.1730 1.2233 0.3127 0.031 Uiso 1 1 calc R
H7B H 0.3650 1.1962 0.3896 0.031 Uiso 1 1 calc R
C8 C 0.6087(3) 0.91495(19) 0.3240(3) 0.0168(6) Uani 1 1 d .
C9 C 0.5279(3) 0.8946(2) 0.1611(3) 0.0224(6) Uani 1 1 d .
H9 H 0.4361 0.9325 0.0924 0.027 Uiso 1 1 calc R
C10 C 0.5815(4) 0.8193(2) 0.1000(4) 0.0241(6) Uani 1 1 d .
H10 H 0.5262 0.8054 -0.0108 0.029 Uiso 1 1 calc R
C11 C 0.7151(3) 0.7642(2) 0.1995(3) 0.0233(6) Uani 1 1 d .
H11 H 0.7513 0.7125 0.1567 0.028 Uiso 1 1 calc R
C12 C 0.7967(3) 0.7836(2) 0.3606(3) 0.0213(6) Uani 1 1 d .
H12 H 0.8882 0.7452 0.4284 0.026 Uiso 1 1 calc R
C13 C 0.7441(3) 0.86007(19) 0.4240(3) 0.0189(6) Uani 1 1 d .
H13 H 0.8007 0.8743 0.5346 0.023 Uiso 1 1 calc R
C14 C 0.5892(3) 0.9330(2) 0.6727(4) 0.0216(6) Uani 1 1 d .
H14A H 0.6812 0.9166 0.7760 0.032 Uiso 1 1 calc R
H14B H 0.5573 0.8759 0.6038 0.032 Uiso 1 1 calc R
H14C H 0.4951 0.9550 0.6884 0.032 Uiso 1 1 calc R
C15 C 0.7185(3) 1.09520(19) 0.6981(3) 0.0194(6) Uani 1 1 d .
H15 H 0.7411 1.1424 0.6300 0.023 Uiso 1 1 calc R
C16 C 0.6067(4) 1.1458(2) 0.7562(4) 0.0273(7) Uani 1 1 d .
H16A H 0.5074 1.1692 0.6644 0.041 Uiso 1 1 calc R
H16B H 0.6656 1.2006 0.8242 0.041 Uiso 1 1 calc R
H16C H 0.5752 1.1002 0.8173 0.041 Uiso 1 1 calc R
C17 C 0.8849(3) 1.07077(19) 0.8395(3) 0.0199(6) Uani 1 1 d .
H17 H 0.8646 1.0418 0.9264 0.024 Uiso 1 1 calc R
C18 C 0.9917(3) 1.00296(18) 0.8007(3) 0.0182(6) Uani 1 1 d .
C19 C 1.0567(3) 1.0307(2) 0.6987(3) 0.0223(6) Uani 1 1 d .
H19 H 1.0341 1.0936 0.6533 0.027 Uiso 1 1 calc R
C20 C 1.1537(3) 0.9685(2) 0.6621(4) 0.0273(7) Uani 1 1 d .
H20 H 1.1969 0.9886 0.5918 0.033 Uiso 1 1 calc R
C21 C 1.1880(3) 0.8763(2) 0.7285(4) 0.0279(7) Uani 1 1 d .
H21 H 1.2536 0.8329 0.7030 0.033 Uiso 1 1 calc R
C22 C 1.1259(4) 0.8484(2) 0.8316(4) 0.0253(6) Uani 1 1 d .
H22 H 1.1499 0.7857 0.8779 0.030 Uiso 1 1 calc R
C23 C 1.0290(3) 0.9108(2) 0.8680(3) 0.0228(6) Uani 1 1 d .
H23 H 0.9874 0.8908 0.9396 0.027 Uiso 1 1 calc R
B1 B 0.6212(5) 1.1298(2) 0.3243(4) 0.0243(7) Uani 1 1 d .
H24 H 0.7234 1.1258 0.3551 0.046(11) Uiso 1 1 calc R
H25 H 0.6025 1.1850 0.3615 0.038(10) Uiso 1 1 d R
H26 H 0.5626 1.1257 0.2153 0.062(13) Uiso 1 1 d R

loop_
_atom_site_aniso_label
_atom_site_aniso_U_11
_atom_site_aniso_U_22
_atom_site_aniso_U_33
_atom_site_aniso_U_23
_atom_site_aniso_U_13
_atom_site_aniso_U_12
P1 0.0127(3) 0.0169(3) 0.0200(3) 0.0004(3) 0.0086(2) 0.0009(3)
O1 0.0314(12) 0.0276(11) 0.0286(12) 0.0038(9) 0.0125(10) -0.0020(10)
O2 0.0273(12) 0.0230(11) 0.0309(12) -0.0084(9) 0.0039(10) -0.0033(9)
N1 0.0177(10) 0.0144(11) 0.0196(10) -0.0011(10) 0.0101(8) -0.0002(10)
C1 0.0160(12) 0.0252(17) 0.0166(12) -0.0006(11) 0.0084(10) 0.0000(10)
C2 0.0185(14) 0.0228(15) 0.0191(14) -0.0004(11) 0.0089(11) -0.0011(11)
C3 0.0168(14) 0.0322(15) 0.0224(15) 0.0042(12) 0.0099(12) 0.0032(12)
C4 0.0171(15) 0.0340(17) 0.0239(16) 0.0019(13) 0.0112(13) 0.0004(12)
C5 0.0251(15) 0.0257(15) 0.0243(15) -0.0030(12) 0.0140(13) -0.0066(12)
C6 0.0195(14) 0.0228(15) 0.0234(15) 0.0004(12) 0.0128(12) -0.0003(12)
C7 0.0285(16) 0.0245(15) 0.0264(16) -0.0017(12) 0.0150(13) -0.0011(13)
C8 0.0142(13) 0.0203(14) 0.0189(14) -0.0040(11) 0.0101(11) -0.0033(11)
C9 0.0189(14) 0.0275(15) 0.0227(15) 0.0016(12) 0.0110(12) 0.0049(12)
C10 0.0225(15) 0.0319(16) 0.0215(15) -0.0045(12) 0.0131(13) -0.0013(12)
C11 0.0207(14) 0.0240(15) 0.0299(16) -0.0038(12) 0.0154(13) -0.0014(11)
C12 0.0161(13) 0.0214(14) 0.0283(16) 0.0012(12) 0.0118(12) 0.0012(11)
C13 0.0182(13) 0.0192(14) 0.0214(14) -0.0017(11) 0.0107(12) -0.0035(11)
C14 0.0165(13) 0.0218(14) 0.0256(15) 0.0019(11) 0.0087(12) -0.0012(11)
C15 0.0186(14) 0.0169(13) 0.0222(14) -0.0049(11) 0.0088(12) -0.0005(10)
C16 0.0256(15) 0.0265(16) 0.0276(16) -0.0061(13) 0.0099(13) 0.0062(12)
C17 0.0219(14) 0.0173(14) 0.0213(14) -0.0022(11) 0.0104(12) -0.0010(11)
C18 0.0145(12) 0.0184(15) 0.0176(12) -0.0014(10) 0.0038(10) 0.0000(10)
C19 0.0157(12) 0.0269(16) 0.0222(13) 0.0023(12) 0.0067(10) -0.0003(12)
C20 0.0157(14) 0.0395(18) 0.0269(16) 0.0001(13) 0.0097(12) -0.0016(13)
C21 0.0169(14) 0.0365(18) 0.0298(16) -0.0057(14) 0.0101(13) 0.0043(12)
C22 0.0185(14) 0.0231(15) 0.0286(16) 0.0033(12) 0.0056(13) 0.0046(11)
C23 0.0195(14) 0.0272(15) 0.0200(15) 0.0031(11) 0.0074(12) 0.0002(12)
B1 0.0233(18) 0.0209(17) 0.030(2) 0.0004(15) 0.0126(15) -0.0033(14)

loop_
_atom_type_symbol
_atom_type_description
_atom_type_scat_dispersion_real
_atom_type_scat_dispersion_imag
_atom_type_scat_source
C C 0.0033 0.0016 'International Tables Vol C Tables 4.2.6.8 and 6.1.1.4'
H H 0.0000 0.0000 'International Tables Vol C Tables 4.2.6.8 and 6.1.1.4'
B B 0.0013 0.0007 'International Tables Vol C Tables 4.2.6.8 and 6.1.1.4'
N N 0.0061 0.0033 'International Tables Vol C Tables 4.2.6.8 and 6.1.1.4'
O O 0.0106 0.0060 'International Tables Vol C Tables 4.2.6.8 and 6.1.1.4'
P P 0.1023 0.0942 'International Tables Vol C Tables 4.2.6.8 and 6.1.1.4'

loop_
_geom_angle_atom_site_label_1
_geom_angle_atom_site_label_2
_geom_angle_atom_site_label_3
_geom_angle
N1 P1 C8 106.56(12)
N1 P1 C1 107.60(11)
C8 P1 C1 103.34(12)
N1 P1 B1 113.67(14)
C8 P1 B1 105.56(12)
C1 P1 B1 118.92(14)
C14 N1 C15 116.2(2)
C14 N1 P1 119.47(18)
C15 N1 P1 119.87(18)
C2 C1 C6 118.1(2)
C2 C1 P1 123.9(2)
C6 C1 P1 117.9(2)
C1 C2 C3 119.5(2)
C1 C2 C7 123.7(2)
C3 C2 C7 116.7(3)
C4 C3 C2 121.3(3)
C3 C4 C5 119.9(3)
C4 C5 C6 119.8(3)
C5 C6 C1 121.4(3)
O1 C7 C2 111.4(2)
C13 C8 C9 119.9(2)
C13 C8 P1 120.3(2)
C9 C8 P1 119.5(2)
C10 C9 C8 120.0(3)
C11 C10 C9 120.1(3)
C10 C11 C12 120.6(3)
C11 C12 C13 119.9(3)
C8 C13 C12 119.5(3)
N1 C15 C16 112.8(2)
N1 C15 C17 112.3(2)
C16 C15 C17 110.2(2)
O2 C17 C18 112.2(2)
O2 C17 C15 103.0(2)
C18 C17 C15 114.7(2)
C19 C18 C23 118.3(3)
C19 C18 C17 121.1(2)
C23 C18 C17 120.6(2)
C20 C19 C18 121.2(3)
C19 C20 C21 119.8(3)
C22 C21 C20 119.5(3)
C21 C22 C23 120.5(3)
C22 C23 C18 120.6(3)

loop_
_geom_bond_atom_site_label_1
_geom_bond_atom_site_label_2
_geom_bond_distance
P1 N1 1.666(2)
P1 C8 1.817(3)
P1 C1 1.836(3)
P1 B1 1.919(3)
O1 C7 1.429(4)
O2 C17 1.436(3)
N1 C14 1.461(3)
N1 C15 1.476(3)
C1 C2 1.398(4)
C1 C6 1.414(4)
C2 C3 1.408(4)
C2 C7 1.506(4)
C3 C4 1.374(4)
C4 C5 1.384(4)
C5 C6 1.385(4)
C8 C13 1.389(4)
C8 C9 1.396(4)
C9 C10 1.381(4)
C10 C11 1.381(4)
C11 C12 1.381(4)
C12 C13 1.400(4)
C15 C16 1.524(4)
C15 C17 1.533(4)
C17 C18 1.508(4)
C18 C19 1.390(4)
C18 C23 1.396(4)
C19 C20 1.383(4)
C20 C21 1.393(5)
C21 C22 1.379(4)
C22 C23 1.384(4)

loop_
_geom_torsion_atom_site_label_1
_geom_torsion_atom_site_label_2
_geom_torsion_atom_site_label_3
_geom_torsion_atom_site_label_4
_geom_torsion
C8 P1 N1 C14 -67.7(2)
C1 P1 N1 C14 42.6(2)
B1 P1 N1 C14 176.5(2)
C8 P1 N1 C15 136.77(19)
C1 P1 N1 C15 -112.9(2)
B1 P1 N1 C15 20.9(2)
N1 P1 C1 C2 94.7(2)
C8 P1 C1 C2 -152.8(2)
B1 P1 C1 C2 -36.3(3)
N1 P1 C1 C6 -80.6(2)
C8 P1 C1 C6 31.9(2)
B1 P1 C1 C6 148.4(2)
C6 C1 C2 C3 1.2(4)
P1 C1 C2 C3 -174.2(2)
C6 C1 C2 C7 -174.6(2)
P1 C1 C2 C7 10.1(4)
C1 C2 C3 C4 -0.5(4)
C7 C2 C3 C4 175.6(3)
C2 C3 C4 C5 -0.4(4)
C3 C4 C5 C6 0.5(4)
C4 C5 C6 C1 0.2(4)
C2 C1 C6 C5 -1.1(4)
P1 C1 C6 C5 174.5(2)
C1 C2 C7 O1 77.7(3)
C3 C2 C7 O1 -98.2(3)
N1 P1 C8 C13 -17.3(2)
C1 P1 C8 C13 -130.5(2)
B1 P1 C8 C13 103.9(2)
N1 P1 C8 C9 168.6(2)
C1 P1 C8 C9 55.4(2)
B1 P1 C8 C9 -70.2(2)
C13 C8 C9 C10 0.7(4)
P1 C8 C9 C10 174.8(2)
C8 C9 C10 C11 -0.2(4)
C9 C10 C11 C12 -0.1(4)
C10 C11 C12 C13 -0.3(4)
C9 C8 C13 C12 -1.0(4)
P1 C8 C13 C12 -175.1(2)
C11 C12 C13 C8 0.8(4)
C14 N1 C15 C16 -59.9(3)
P1 N1 C15 C16 96.5(2)
C14 N1 C15 C17 65.5(3)
P1 N1 C15 C17 -138.2(2)
N1 C15 C17 O2 163.5(2)
C16 C15 C17 O2 -69.8(3)
N1 C15 C17 C18 41.3(3)
C16 C15 C17 C18 168.0(2)
O2 C17 C18 C19 -50.9(3)
C15 C17 C18 C19 66.1(3)
O2 C17 C18 C23 128.5(3)
C15 C17 C18 C23 -114.5(3)
C23 C18 C19 C20 1.1(4)
C17 C18 C19 C20 -179.5(3)
C18 C19 C20 C21 -0.2(4)
C19 C20 C21 C22 -0.6(4)
C20 C21 C22 C23 0.6(4)
C21 C22 C23 C18 0.3(4)
C19 C18 C23 C22 -1.1(4)
C17 C18 C23 C22 179.5(3)
